data_7034797
loop_
_publ_author_name
'Liu, Jian-Jun'
'Guan, Ying-Fang'
'Chen, Yong'
'Lin, Mei-Jin'
'Huang, Chang-Cang'
'Dai, Wen-Xin'

_publ_section_title
;
 Mixed-metal metallocavitands: a new approach to tune their electrostatic
 potentials for controllable selectivity towards substituted benzene
 derivatives.
;
_journal_issue 20
_journal_name_full 'Dalton transactions (Cambridge, England : 2003)'
_journal_page_first 9370
_journal_page_last 9374
_journal_paper_doi 10.1039/c5dt01147g
_journal_volume 44
_journal_year 2015
_chemical_formula_moiety 'C128 H96 Cl8 Cu8 N24 O24 S8, 9.5(C4 H9 N O)'
_chemical_formula_sum 'C166 H181.5 Cl8 Cu8 N33.5 O33.5 S8'
_chemical_formula_weight 4230.35
_chemical_name_systematic
; 
 ? 
;
_space_group_IT_number 15
_symmetry_cell_setting monoclinic
_symmetry_space_group_name_Hall '-C 2yc'
_symmetry_space_group_name_H-M 'C 1 2/c 1'
_atom_sites_solution_hydrogens geom
_atom_sites_solution_primary direct
_atom_sites_solution_secondary difmap
_audit_creation_method SHELXL-97
_audit_update_record
;
2014-08-29 deposited with the CCDC.
2015-04-22 downloaded from the CCDC.
;
_cell_angle_alpha 90.00
_cell_angle_beta 109.73(3)
_cell_angle_gamma 90.00
_cell_formula_units_Z 4
_cell_length_a 37.385(8)
_cell_length_b 14.229(3)
_cell_length_c 36.842(7)
_cell_measurement_temperature 113(2)
_cell_volume 18448(7)
_computing_cell_refinement 'CrystalClear (Rigaku Inc., 2007)'
_computing_data_collection 'CrystalClear (Rigaku Inc., 2007)'
_computing_data_reduction 'CrystalClear (Rigaku Inc., 2007)'
_computing_molecular_graphics 'ORTEX (P.McArdle, 1995)'
_computing_publication_material 'SHELXL-97/2 (Sheldrick,1997)'
_computing_structure_refinement 'SHELXL-97 (Sheldrick, 1997)'
_computing_structure_solution 'SHELXS-97 (Sheldrick, 1990)'
_diffrn_ambient_temperature 113(2)
_diffrn_measured_fraction_theta_full 0.985
_diffrn_measured_fraction_theta_max 0.985
_diffrn_radiation_monochromator graphite
_diffrn_radiation_source 'fine-focus sealed tube'
_diffrn_radiation_type MoK\a
_diffrn_radiation_wavelength 0.71073
_diffrn_reflns_av_R_equivalents 0.0990
_diffrn_reflns_av_sigmaI/netI 0.1010
_diffrn_reflns_limit_h_max 48
_diffrn_reflns_limit_h_min -40
_diffrn_reflns_limit_k_max 18
_diffrn_reflns_limit_k_min -18
_diffrn_reflns_limit_l_max 47
_diffrn_reflns_limit_l_min -47
_diffrn_reflns_number 71645
_diffrn_reflns_theta_full 27.52
_diffrn_reflns_theta_max 27.52
_diffrn_reflns_theta_min 3.07
_exptl_absorpt_coefficient_mu 1.190
_exptl_absorpt_correction_T_max 0.9973
_exptl_absorpt_correction_T_min 0.9930
_exptl_absorpt_correction_type numerical
_exptl_absorpt_process_details 'CrystalClear (Rigaku Inc., 2007)'
_exptl_crystal_colour black
_exptl_crystal_density_diffrn 1.523
_exptl_crystal_density_method 'not measured'
_exptl_crystal_description block
_exptl_crystal_F_000 8704
_exptl_crystal_size_max 0.44
_exptl_crystal_size_mid 0.19
_exptl_crystal_size_min 0.18
_platon_squeeze_details
;
SQUEEZE removed about 9.5 disordered DMA molecules per formula unit. 
This value calculated based upon volume/count_electrons analysis.
;
_refine_diff_density_max 1.676
_refine_diff_density_min -0.705
_refine_diff_density_rms 0.150
_refine_ls_extinction_method none
_refine_ls_goodness_of_fit_ref 1.043
_refine_ls_hydrogen_treatment constr
_refine_ls_matrix_type full
_refine_ls_number_parameters 901
_refine_ls_number_reflns 20898
_refine_ls_number_restraints 0
_refine_ls_restrained_S_all 1.043
_refine_ls_R_factor_all 0.1120
_refine_ls_R_factor_gt 0.0833
_refine_ls_shift/su_max 0.002
_refine_ls_shift/su_mean 0.000
_refine_ls_structure_factor_coef Fsqd
_refine_ls_weighting_details 'calc w=1/[\s^2^(Fo^2^)+(0.1149P)^2^+43.4866P] where P=(Fo^2^+2Fc^2^)/3'
_refine_ls_weighting_scheme calc
_refine_ls_wR_factor_gt 0.2141
_refine_ls_wR_factor_ref 0.2336
_reflns_number_gt 14978
_reflns_number_total 20898
_reflns_threshold_expression >2sigma(I)
_cod_data_source_file c5dt01147g2.cif
_cod_data_source_block 100%Cu
_cod_depositor_comments
;
The following automatic conversions were performed:

'_exptl_absorpt_correction_type' value 'Numerical' changed to
'numerical' according to
/usr/data/users/saulius/crontab/automatic-downloads/rss-feeds/RSC/lib/dictionaries/cif_core.dic
dictionary named 'cif_core.dic' version 2.4.2 from 2011-04-26.

Automatic conversion script
Id: cif_fix_values 3271 2015-04-21 07:52:19Z andrius 

 Adding full bibliography for 7034794--7034797.cif.
;
_cod_original_cell_volume 18448(6)
_cod_original_sg_symbol_H-M C2/c
_cod_original_formula_sum 'C166 H181.50 Cl8 Cu8 N33.50 O33.50 S8'
_cod_database_code 7034797

loop_
_symmetry_equiv_pos_as_xyz
'x, y, z'
'-x, y, -z+1/2'
'x+1/2, y+1/2, z'
'-x+1/2, y+1/2, -z+1/2'
'-x, -y, -z'
'x, -y, z-1/2'
'-x+1/2, -y+1/2, -z'
'x+1/2, -y+1/2, z-1/2'

loop_
_atom_site_label
_atom_site_type_symbol
_atom_site_fract_x
_atom_site_fract_y
_atom_site_fract_z
_atom_site_U_iso_or_equiv
_atom_site_adp_type
_atom_site_occupancy
_atom_site_symmetry_multiplicity
_atom_site_calc_flag
_atom_site_refinement_flags
Cu1 Cu -0.100672(17) 0.72521(4) 0.076831(17) 0.02046(15) Uani 1 1 d .
Cu2 Cu 0.031347(17) 0.76214(4) 0.107548(17) 0.02194(15) Uani 1 1 d .
Cu3 Cu 0.154948(17) 0.73316(5) 0.198594(17) 0.02300(16) Uani 1 1 d .
Cu4 Cu 0.159902(18) 0.71354(5) 0.326975(17) 0.02475(16) Uani 1 1 d .
S1 S -0.15888(4) 0.66275(10) 0.04973(3) 0.0250(3) Uani 1 1 d .
S2 S -0.09048(4) 0.77771(10) 0.02363(4) 0.0263(3) Uani 1 1 d .
S3 S 0.15939(3) 0.68741(10) 0.14178(4) 0.0256(3) Uani 1 1 d .
S4 S 0.21546(4) 0.76850(10) 0.23537(4) 0.0256(3) Uani 1 1 d .
O1 O 0.01343(10) 0.6869(3) 0.14482(10) 0.0272(8) Uani 1 1 d .
O2 O 0.03756(11) 0.8394(3) 0.06457(11) 0.0314(9) Uani 1 1 d .
O3 O 0.03494(11) 0.6383(3) 0.07177(11) 0.0311(9) Uani 1 1 d .
O4 O 0.05128(10) 0.8737(3) 0.15334(11) 0.0284(8) Uani 1 1 d .
O5 O 0.11562(10) 0.6513(3) 0.28805(10) 0.0297(8) Uani 1 1 d .
O6 O 0.20894(11) 0.7707(3) 0.35828(11) 0.0319(9) Uani 1 1 d .
O7 O -0.18748(12) 0.5671(3) 0.15507(11) 0.0351(9) Uani 1 1 d .
O8 O -0.12156(11) 0.8349(3) 0.17290(11) 0.0324(9) Uani 1 1 d .
O9 O -0.07715(12) 0.9663(3) 0.16254(13) 0.0387(10) Uani 1 1 d .
O10 O -0.07191(11) 0.5684(3) 0.12534(10) 0.0289(8) Uani 1 1 d .
O11 O 0.13589(13) 0.9366(4) 0.21291(11) 0.0486(13) Uani 1 1 d .
O12 O 0.10751(11) 0.5711(3) 0.19662(11) 0.0321(9) Uani 1 1 d .
N1 N -0.11628(12) 0.7496(3) 0.12176(12) 0.0235(9) Uani 1 1 d .
N2 N -0.04473(12) 0.7248(3) 0.10033(12) 0.0202(8) Uani 1 1 d .
N3 N -0.02298(12) 0.7703(3) 0.08065(12) 0.0223(9) Uani 1 1 d .
N4 N 0.08688(11) 0.7384(3) 0.13159(11) 0.0208(9) Uani 1 1 d .
N5 N 0.10379(12) 0.7767(3) 0.16883(11) 0.0212(9) Uani 1 1 d .
N6 N 0.14752(11) 0.7009(3) 0.24763(12) 0.0219(9) Uani 1 1 d .
N7 N 0.17473(12) 0.7331(3) 0.28191(12) 0.0258(9) Uani 1 1 d .
N8 N 0.23601(12) 0.7939(3) 0.31124(12) 0.0246(9) Uani 1 1 d .
H8 H 0.2568 0.8140 0.3076 0.030 Uiso 1 1 calc R
N9 N 0.09814(12) 0.6571(3) 0.08062(12) 0.0241(9) Uani 1 1 d .
H9 H 0.1153 0.6490 0.0694 0.029 Uiso 1 1 calc R
N10 N -0.02304(12) 0.8337(3) 0.02166(12) 0.0226(9) Uani 1 1 d .
H10 H -0.0371 0.8474 -0.0022 0.027 Uiso 1 1 calc R
N11 N -0.19949(12) 0.6014(3) 0.09125(13) 0.0266(9) Uani 1 1 d .
H11 H -0.2167 0.5952 0.0682 0.032 Uiso 1 1 calc R
N12 N -0.14755(12) 0.6955(3) 0.12535(13) 0.0240(9) Uani 1 1 d .
C1 C -0.2590(2) 0.4618(5) 0.0741(2) 0.0530(18) Uani 1 1 d .
H1 H -0.2475 0.4729 0.0551 0.064 Uiso 1 1 calc R
C2 C -0.2921(3) 0.4076(7) 0.0646(3) 0.084(3) Uani 1 1 d .
H2 H -0.3037 0.3836 0.0393 0.100 Uiso 1 1 calc R
C3 C -0.3078(2) 0.3892(6) 0.0944(3) 0.070(3) Uani 1 1 d .
H3 H -0.3303 0.3528 0.0891 0.084 Uiso 1 1 calc R
C4 C -0.2906(2) 0.4238(6) 0.1299(3) 0.060(2) Uani 1 1 d .
H4 H -0.3004 0.4104 0.1500 0.072 Uiso 1 1 calc R
C5 C -0.2587(2) 0.4785(5) 0.1372(2) 0.0515(18) Uani 1 1 d .
H5 H -0.2470 0.5030 0.1625 0.062 Uiso 1 1 calc R
C6 C -0.24307(18) 0.4989(4) 0.10978(18) 0.0344(13) Uani 1 1 d .
C7 C -0.20752(15) 0.5576(4) 0.12136(15) 0.0268(11) Uani 1 1 d .
C8 C -0.16743(14) 0.6542(4) 0.09333(14) 0.0229(10) Uani 1 1 d .
C9 C -0.10624(14) 0.8177(4) 0.14830(14) 0.0243(11) Uani 1 1 d .
C10 C -0.07325(14) 0.8774(4) 0.14704(16) 0.0256(11) Uani 1 1 d .
H10A H -0.0489 0.8479 0.1625 0.031 Uiso 1 1 calc R
H10B H -0.0737 0.8842 0.1201 0.031 Uiso 1 1 calc R
C11 C -0.04612(16) 1.0245(4) 0.17259(16) 0.0325(13) Uani 1 1 d .
C12 C -0.01256(17) 1.0061(4) 0.16552(17) 0.0339(13) Uani 1 1 d .
H12 H -0.0103 0.9505 0.1522 0.041 Uiso 1 1 calc R
C13 C 0.01782(18) 1.0688(4) 0.17790(17) 0.0352(13) Uani 1 1 d .
H13 H 0.0412 1.0563 0.1739 0.042 Uiso 1 1 calc R
C14 C 0.0126(2) 1.1512(5) 0.1966(2) 0.0521(19) Uani 1 1 d .
C15 C -0.0196(2) 1.1697(5) 0.2027(2) 0.0505(18) Uani 1 1 d .
H15 H -0.0218 1.2263 0.2154 0.061 Uiso 1 1 calc R
C16 C -0.0505(2) 1.1079(5) 0.19083(18) 0.0425(15) Uani 1 1 d .
H16 H -0.0736 1.1220 0.1950 0.051 Uiso 1 1 calc R
C17 C -0.1246(3) 0.3431(5) 0.1565(3) 0.061(2) Uani 1 1 d .
C18 C -0.0942(3) 0.3853(5) 0.1849(2) 0.057(2) Uani 1 1 d .
H18 H -0.0858 0.3611 0.2104 0.068 Uiso 1 1 calc R
C19 C -0.0765(2) 0.4617(5) 0.1760(2) 0.0480(17) Uani 1 1 d .
H19 H -0.0564 0.4914 0.1956 0.058 Uiso 1 1 calc R
C20 C -0.08793(16) 0.4961(4) 0.13836(18) 0.0326(13) Uani 1 1 d .
C21 C -0.11905(18) 0.4521(4) 0.1108(2) 0.0407(15) Uani 1 1 d .
H21 H -0.1279 0.4749 0.0850 0.049 Uiso 1 1 calc R
C22 C -0.13669(19) 0.3772(5) 0.1205(2) 0.0471(17) Uani 1 1 d .
H22 H -0.1578 0.3489 0.1015 0.056 Uiso 1 1 calc R
C23 C -0.04115(15) 0.6189(4) 0.15311(16) 0.0283(11) Uani 1 1 d .
H23A H -0.0222 0.5741 0.1694 0.034 Uiso 1 1 calc R
H23B H -0.0510 0.6573 0.1700 0.034 Uiso 1 1 calc R
C24 C -0.02312(15) 0.6807(3) 0.13137(13) 0.0216(10) Uani 1 1 d .
C25 C -0.04235(15) 0.7947(3) 0.04525(13) 0.0210(10) Uani 1 1 d .
C26 C 0.01434(15) 0.8522(4) 0.03159(14) 0.0240(10) Uani 1 1 d .
C27 C 0.02960(15) 0.8916(3) 0.00152(15) 0.0228(10) Uani 1 1 d .
C28 C 0.06853(18) 0.8995(4) 0.01099(19) 0.0374(14) Uani 1 1 d .
H28 H 0.0845 0.8779 0.0355 0.045 Uiso 1 1 calc R
C29 C 0.08462(19) 0.9372(5) -0.0135(2) 0.0452(16) Uani 1 1 d .
H29 H 0.1115 0.9429 -0.0062 0.054 Uiso 1 1 calc R
C30 C 0.0616(2) 0.9672(4) -0.0491(2) 0.0410(15) Uani 1 1 d .
H30 H 0.0728 0.9953 -0.0661 0.049 Uiso 1 1 calc R
C31 C 0.0219(2) 0.9574(4) -0.06110(18) 0.0412(15) Uani 1 1 d .
H31 H 0.0062 0.9758 -0.0862 0.049 Uiso 1 1 calc R
C32 C 0.00642(16) 0.9201(4) -0.03510(16) 0.0282(11) Uani 1 1 d .
H32 H -0.0204 0.9138 -0.0422 0.034 Uiso 1 1 calc R
C33 C 0.08248(18) 0.5325(4) 0.01309(18) 0.0397(15) Uani 1 1 d .
H33 H 0.1067 0.5234 0.0321 0.048 Uiso 1 1 calc R
C34 C 0.0744(2) 0.4908(5) -0.0231(2) 0.0501(18) Uani 1 1 d .
H34 H 0.0930 0.4537 -0.0288 0.060 Uiso 1 1 calc R
C35 C 0.0387(2) 0.5041(5) -0.05087(18) 0.0439(16) Uani 1 1 d .
H35 H 0.0328 0.4758 -0.0755 0.053 Uiso 1 1 calc R
C36 C 0.0119(2) 0.5579(5) -0.04268(19) 0.0443(16) Uani 1 1 d .
H36 H -0.0125 0.5664 -0.0615 0.053 Uiso 1 1 calc R
C37 C 0.02067(17) 0.5999(4) -0.00668(16) 0.0330(13) Uani 1 1 d .
H37 H 0.0024 0.6384 -0.0012 0.040 Uiso 1 1 calc R
C38 C 0.05605(16) 0.5860(4) 0.02143(14) 0.0297(12) Uani 1 1 d .
C39 C 0.06146(17) 0.6288(4) 0.05989(15) 0.0299(12) Uani 1 1 d .
C40 C 0.11091(15) 0.6976(4) 0.11787(14) 0.0251(11) Uani 1 1 d .
C41 C 0.08340(14) 0.8456(4) 0.17595(13) 0.0217(10) Uani 1 1 d .
C42 C 0.10198(14) 0.8950(4) 0.21413(15) 0.0242(11) Uani 1 1 d .
H42A H 0.0848 0.9438 0.2181 0.029 Uiso 1 1 calc R
H42B H 0.1077 0.8493 0.2356 0.029 Uiso 1 1 calc R
C43 C 0.15813(17) 0.9843(4) 0.24472(15) 0.0326(13) Uani 1 1 d .
C44 C 0.1880(2) 1.0347(6) 0.2408(2) 0.061(2) Uani 1 1 d .
H44 H 0.1915 1.0353 0.2165 0.074 Uiso 1 1 calc R
C45 C 0.2123(2) 1.0829(6) 0.2699(2) 0.064(2) Uani 1 1 d .
H45 H 0.2322 1.1185 0.2660 0.077 Uiso 1 1 calc R
C46 C 0.20817(18) 1.0804(5) 0.30514(19) 0.0428(16) Uani 1 1 d .
C47 C 0.17861(18) 1.0298(4) 0.31113(17) 0.0393(14) Uani 1 1 d .
H47 H 0.1761 1.0279 0.3359 0.047 Uiso 1 1 calc R
C48 C 0.15314(16) 0.9823(4) 0.28043(16) 0.0333(13) Uani 1 1 d .
H48 H 0.1325 0.9488 0.2837 0.040 Uiso 1 1 calc R
C49 C 0.05793(18) 0.3454(4) 0.12745(18) 0.0402(15) Uani 1 1 d .
C50 C 0.03720(17) 0.3936(4) 0.14531(19) 0.0398(15) Uani 1 1 d .
H50 H 0.0120 0.3740 0.1419 0.048 Uiso 1 1 calc R
C51 C 0.05185(16) 0.4694(4) 0.16791(17) 0.0347(13) Uani 1 1 d .
H51 H 0.0372 0.5019 0.1806 0.042 Uiso 1 1 calc R
C52 C 0.08889(15) 0.4988(4) 0.17220(15) 0.0284(12) Uani 1 1 d .
C53 C 0.10940(18) 0.4541(5) 0.15283(18) 0.0403(14) Uani 1 1 d .
H53 H 0.1341 0.4756 0.1553 0.048 Uiso 1 1 calc R
C54 C 0.0941(2) 0.3771(5) 0.12961(19) 0.0444(16) Uani 1 1 d .
H54 H 0.1078 0.3466 0.1155 0.053 Uiso 1 1 calc R
C55 C 0.09019(15) 0.6076(4) 0.22218(15) 0.0265(11) Uani 1 1 d .
H55A H 0.0789 0.5558 0.2327 0.032 Uiso 1 1 calc R
H55B H 0.0696 0.6515 0.2083 0.032 Uiso 1 1 calc R
C56 C 0.11928(14) 0.6580(4) 0.25433(14) 0.0240(10) Uani 1 1 d .
C57 C 0.20649(15) 0.7656(4) 0.27855(16) 0.0267(11) Uani 1 1 d .
C58 C 0.23637(15) 0.7940(4) 0.34804(15) 0.0250(11) Uani 1 1 d .
C59 C 0.29446(16) 0.8985(4) 0.37547(15) 0.0301(12) Uani 1 1 d .
H59 H 0.2883 0.9321 0.3519 0.036 Uiso 1 1 calc R
C60 C 0.32566(18) 0.9235(4) 0.40619(17) 0.0371(14) Uani 1 1 d .
H60 H 0.3405 0.9761 0.4041 0.045 Uiso 1 1 calc R
C61 C 0.33556(18) 0.8736(5) 0.43978(15) 0.0373(14) Uani 1 1 d .
H61 H 0.3576 0.8905 0.4607 0.045 Uiso 1 1 calc R
C62 C 0.31386(17) 0.7994(5) 0.44334(16) 0.0358(13) Uani 1 1 d .
H62 H 0.3212 0.7646 0.4667 0.043 Uiso 1 1 calc R
C63 C 0.28157(15) 0.7742(4) 0.41370(15) 0.0270(11) Uani 1 1 d .
H63 H 0.2661 0.7239 0.4167 0.032 Uiso 1 1 calc R
C64 C 0.27187(15) 0.8242(4) 0.37881(15) 0.0278(11) Uani 1 1 d .
Cl2 Cl 0.05279(7) 1.22557(14) 0.21440(6) 0.0678(6) Uani 1 1 d .
Cl3 Cl -0.14548(8) 0.24412(15) 0.16948(9) 0.0855(8) Uani 1 1 d .
Cl4 Cl 0.24086(6) 1.1391(2) 0.34440(7) 0.0821(8) Uani 1 1 d .
Cl12 Cl 0.03864(6) 0.24644(13) 0.09955(6) 0.0596(5) Uani 1 1 d .

loop_
_atom_site_aniso_label
_atom_site_aniso_U_11
_atom_site_aniso_U_22
_atom_site_aniso_U_33
_atom_site_aniso_U_23
_atom_site_aniso_U_13
_atom_site_aniso_U_12
Cu1 0.0166(3) 0.0292(3) 0.0161(3) -0.0002(2) 0.0062(2) -0.0009(2)
Cu2 0.0167(3) 0.0283(3) 0.0192(3) -0.0002(2) 0.0040(2) -0.0026(2)
Cu3 0.0177(3) 0.0357(4) 0.0150(3) -0.0033(2) 0.0046(2) -0.0029(2)
Cu4 0.0209(3) 0.0376(4) 0.0167(3) -0.0038(3) 0.0075(2) -0.0060(3)
S1 0.0212(6) 0.0378(7) 0.0170(6) -0.0011(5) 0.0078(5) -0.0053(5)
S2 0.0196(6) 0.0396(7) 0.0186(6) 0.0064(5) 0.0050(5) -0.0028(5)
S3 0.0170(6) 0.0414(8) 0.0184(6) -0.0039(5) 0.0060(5) -0.0009(5)
S4 0.0173(6) 0.0427(8) 0.0162(6) -0.0012(5) 0.0048(4) -0.0058(5)
O1 0.0201(18) 0.032(2) 0.0267(19) 0.0036(16) 0.0047(15) -0.0005(15)
O2 0.027(2) 0.039(2) 0.0258(19) 0.0083(16) 0.0056(16) -0.0083(16)
O3 0.0232(19) 0.042(2) 0.028(2) -0.0145(17) 0.0088(16) -0.0066(16)
O4 0.0192(18) 0.034(2) 0.0293(19) -0.0018(16) 0.0046(15) 0.0003(15)
O5 0.0237(19) 0.047(2) 0.0208(18) -0.0039(16) 0.0110(15) -0.0086(16)
O6 0.0226(19) 0.053(3) 0.0215(18) -0.0058(17) 0.0097(15) -0.0097(17)
O7 0.037(2) 0.037(2) 0.030(2) 0.0081(17) 0.0092(17) -0.0013(17)
O8 0.028(2) 0.042(2) 0.028(2) -0.0089(17) 0.0115(16) -0.0028(17)
O9 0.029(2) 0.032(2) 0.055(3) -0.0146(19) 0.0127(19) -0.0031(17)
O10 0.0277(19) 0.031(2) 0.0246(18) 0.0062(15) 0.0044(15) -0.0076(15)
O11 0.044(3) 0.079(3) 0.020(2) -0.015(2) 0.0068(18) -0.036(2)
O12 0.032(2) 0.036(2) 0.030(2) -0.0093(17) 0.0128(17) -0.0087(17)
N1 0.016(2) 0.033(2) 0.021(2) 0.0024(17) 0.0063(16) 0.0021(17)
N2 0.020(2) 0.025(2) 0.0170(19) 0.0014(16) 0.0072(16) 0.0021(16)
N3 0.022(2) 0.027(2) 0.021(2) 0.0009(17) 0.0116(17) -0.0069(17)
N4 0.017(2) 0.029(2) 0.0134(19) -0.0093(16) 0.0012(15) -0.0055(16)
N5 0.018(2) 0.035(2) 0.0097(18) -0.0040(16) 0.0032(15) -0.0079(17)
N6 0.0149(19) 0.030(2) 0.018(2) -0.0008(17) 0.0028(16) -0.0038(16)
N7 0.017(2) 0.038(3) 0.019(2) -0.0056(18) 0.0012(16) -0.0017(17)
N8 0.016(2) 0.042(3) 0.016(2) -0.0019(18) 0.0054(16) -0.0041(18)
N9 0.022(2) 0.034(2) 0.017(2) -0.0071(17) 0.0073(17) 0.0016(17)
N10 0.023(2) 0.026(2) 0.021(2) -0.0012(17) 0.0097(17) -0.0024(17)
N11 0.024(2) 0.032(2) 0.025(2) 0.0031(18) 0.0106(18) -0.0033(18)
N12 0.020(2) 0.027(2) 0.026(2) 0.0020(18) 0.0104(18) 0.0035(17)
C1 0.061(5) 0.045(4) 0.056(4) 0.012(3) 0.023(4) -0.012(3)
C2 0.099(7) 0.094(7) 0.054(5) -0.004(5) 0.020(5) -0.058(6)
C3 0.055(5) 0.068(5) 0.077(6) 0.021(5) 0.008(4) -0.028(4)
C4 0.049(4) 0.067(5) 0.077(6) -0.008(4) 0.037(4) -0.018(4)
C5 0.051(4) 0.053(4) 0.064(5) 0.003(4) 0.036(4) -0.019(3)
C6 0.040(3) 0.026(3) 0.043(3) 0.008(2) 0.020(3) 0.000(2)
C7 0.025(3) 0.035(3) 0.026(3) 0.001(2) 0.015(2) 0.004(2)
C8 0.018(2) 0.025(3) 0.022(2) 0.0029(19) 0.0030(19) 0.0018(19)
C9 0.022(2) 0.030(3) 0.021(2) 0.000(2) 0.007(2) 0.006(2)
C10 0.021(2) 0.027(3) 0.029(3) -0.005(2) 0.010(2) 0.000(2)
C11 0.033(3) 0.033(3) 0.027(3) -0.006(2) 0.004(2) -0.003(2)
C12 0.043(3) 0.024(3) 0.031(3) -0.001(2) 0.008(3) -0.001(2)
C13 0.037(3) 0.035(3) 0.036(3) 0.005(2) 0.016(3) -0.003(2)
C14 0.067(5) 0.041(4) 0.038(4) 0.004(3) 0.004(3) -0.013(3)
C15 0.058(5) 0.037(4) 0.047(4) -0.022(3) 0.006(3) 0.001(3)
C16 0.045(4) 0.040(3) 0.037(3) -0.013(3) 0.007(3) 0.003(3)
C17 0.079(6) 0.031(4) 0.085(6) 0.003(4) 0.044(5) -0.012(4)
C18 0.086(6) 0.039(4) 0.070(5) 0.015(4) 0.059(5) 0.006(4)
C19 0.050(4) 0.051(4) 0.056(4) 0.012(3) 0.034(4) -0.003(3)
C20 0.025(3) 0.026(3) 0.050(4) 0.001(2) 0.017(3) 0.006(2)
C21 0.039(3) 0.029(3) 0.063(4) 0.003(3) 0.029(3) 0.000(3)
C22 0.033(3) 0.032(3) 0.083(5) 0.001(3) 0.029(4) -0.007(3)
C23 0.021(3) 0.035(3) 0.028(3) 0.005(2) 0.007(2) 0.004(2)
C24 0.027(3) 0.023(2) 0.016(2) -0.0053(18) 0.0084(19) -0.0021(19)
C25 0.029(3) 0.018(2) 0.016(2) -0.0010(18) 0.009(2) 0.0022(19)
C26 0.030(3) 0.026(3) 0.021(2) -0.001(2) 0.017(2) -0.004(2)
C27 0.029(3) 0.021(2) 0.026(3) 0.0000(19) 0.019(2) -0.0013(19)
C28 0.042(3) 0.035(3) 0.044(3) 0.012(3) 0.025(3) 0.004(3)
C29 0.035(3) 0.049(4) 0.060(4) -0.009(3) 0.028(3) -0.006(3)
C30 0.057(4) 0.035(3) 0.049(4) 0.005(3) 0.041(3) -0.001(3)
C31 0.068(5) 0.030(3) 0.035(3) -0.005(3) 0.029(3) -0.011(3)
C32 0.033(3) 0.028(3) 0.033(3) -0.003(2) 0.023(2) -0.004(2)
C33 0.040(3) 0.039(3) 0.033(3) -0.013(3) 0.004(3) 0.010(3)
C34 0.048(4) 0.043(4) 0.057(4) -0.019(3) 0.015(3) 0.005(3)
C35 0.050(4) 0.050(4) 0.029(3) -0.019(3) 0.010(3) -0.006(3)
C36 0.050(4) 0.038(3) 0.037(3) -0.009(3) 0.004(3) -0.015(3)
C37 0.032(3) 0.033(3) 0.030(3) -0.005(2) 0.005(2) 0.000(2)
C38 0.036(3) 0.031(3) 0.017(2) -0.001(2) 0.002(2) -0.001(2)
C39 0.038(3) 0.024(3) 0.023(3) -0.003(2) 0.005(2) -0.001(2)
C40 0.024(3) 0.031(3) 0.019(2) -0.001(2) 0.005(2) -0.009(2)
C41 0.023(2) 0.029(3) 0.013(2) -0.0029(19) 0.0050(18) -0.008(2)
C42 0.019(2) 0.026(3) 0.024(2) -0.003(2) 0.0030(19) -0.0062(19)
C43 0.037(3) 0.037(3) 0.020(3) -0.004(2) 0.005(2) -0.014(2)
C44 0.069(5) 0.078(6) 0.044(4) -0.017(4) 0.027(4) -0.043(4)
C45 0.053(5) 0.080(6) 0.059(5) -0.008(4) 0.016(4) -0.034(4)
C46 0.035(3) 0.037(3) 0.044(4) -0.017(3) -0.002(3) -0.007(3)
C47 0.042(3) 0.041(3) 0.023(3) -0.003(2) -0.004(2) -0.005(3)
C48 0.029(3) 0.039(3) 0.026(3) -0.004(2) 0.001(2) -0.004(2)
C49 0.039(3) 0.031(3) 0.040(3) -0.013(3) -0.001(3) 0.001(2)
C50 0.025(3) 0.038(3) 0.051(4) -0.011(3) 0.006(3) -0.002(2)
C51 0.026(3) 0.038(3) 0.033(3) -0.005(2) 0.000(2) 0.004(2)
C52 0.026(3) 0.031(3) 0.021(2) -0.001(2) -0.001(2) -0.002(2)
C53 0.031(3) 0.052(4) 0.035(3) -0.009(3) 0.007(3) -0.007(3)
C54 0.050(4) 0.040(4) 0.036(3) -0.016(3) 0.004(3) 0.014(3)
C55 0.022(3) 0.034(3) 0.024(3) -0.011(2) 0.008(2) -0.009(2)
C56 0.019(2) 0.033(3) 0.019(2) -0.004(2) 0.0042(19) -0.003(2)
C57 0.019(2) 0.034(3) 0.028(3) 0.000(2) 0.009(2) -0.001(2)
C58 0.029(3) 0.021(2) 0.020(2) -0.0090(19) 0.003(2) -0.004(2)
C59 0.033(3) 0.029(3) 0.022(3) -0.005(2) 0.002(2) -0.009(2)
C60 0.038(3) 0.039(3) 0.029(3) -0.002(2) 0.004(2) -0.014(3)
C61 0.039(3) 0.049(4) 0.016(2) -0.004(2) -0.001(2) -0.016(3)
C62 0.029(3) 0.053(4) 0.021(3) 0.000(2) 0.002(2) 0.002(3)
C63 0.026(3) 0.032(3) 0.020(2) -0.005(2) 0.004(2) -0.007(2)
C64 0.027(3) 0.034(3) 0.022(2) -0.002(2) 0.008(2) -0.004(2)
Cl2 0.0875(16) 0.0525(11) 0.0577(12) -0.0128(9) 0.0171(11) -0.0358(10)
Cl3 0.0985(19) 0.0493(12) 0.137(2) 0.0112(13) 0.0767(19) -0.0202(12)
Cl4 0.0408(10) 0.1134(19) 0.0765(14) -0.0585(14) -0.0007(10) -0.0170(11)
Cl12 0.0591(11) 0.0425(10) 0.0692(12) -0.0295(9) 0.0111(9) -0.0059(8)

loop_
_atom_type_symbol
_atom_type_description
_atom_type_scat_dispersion_real
_atom_type_scat_dispersion_imag
_atom_type_scat_source
C C 0.0033 0.0016 'International Tables Vol C Tables 4.2.6.8 and 6.1.1.4'
H H 0.0000 0.0000 'International Tables Vol C Tables 4.2.6.8 and 6.1.1.4'
N N 0.0061 0.0033 'International Tables Vol C Tables 4.2.6.8 and 6.1.1.4'
O O 0.0106 0.0060 'International Tables Vol C Tables 4.2.6.8 and 6.1.1.4'
S S 0.1246 0.1234 'International Tables Vol C Tables 4.2.6.8 and 6.1.1.4'
Cu Cu 0.3201 1.2651 'International Tables Vol C Tables 4.2.6.8 and 6.1.1.4'
Cl Cl 0.1484 0.1585 'International Tables Vol C Tables 4.2.6.8 and 6.1.1.4'

loop_
_geom_angle_atom_site_label_1
_geom_angle_atom_site_label_2
_geom_angle_atom_site_label_3
_geom_angle
_geom_angle_site_symmetry_1
_geom_angle_site_symmetry_3
N1 Cu1 N2 101.72(17) . .
N1 Cu1 S2 149.65(14) . .
N2 Cu1 S2 85.24(13) . .
N1 Cu1 S1 85.74(13) . .
N2 Cu1 S1 156.40(13) . .
S2 Cu1 S1 99.66(6) . .
N3 Cu2 N4 172.73(17) . .
N3 Cu2 O2 86.79(17) . .
N4 Cu2 O2 93.60(17) . .
N3 Cu2 O1 81.32(16) . .
N4 Cu2 O1 98.21(16) . .
O2 Cu2 O1 168.12(15) . .
N3 Cu2 O3 90.41(16) . .
N4 Cu2 O3 82.38(15) . .
O2 Cu2 O3 85.44(16) . .
O1 Cu2 O3 94.76(16) . .
N3 Cu2 O4 111.41(16) . .
N4 Cu2 O4 75.79(15) . .
O2 Cu2 O4 96.20(15) . .
O1 Cu2 O4 88.04(15) . .
O3 Cu2 O4 158.17(14) . .
N5 Cu3 N6 100.01(17) . .
N5 Cu3 S3 86.29(13) . .
N6 Cu3 S3 149.52(14) . .
N5 Cu3 S4 148.70(14) . .
N6 Cu3 S4 85.69(12) . .
S3 Cu3 S4 104.35(6) . .
N7 Cu4 N12 176.97(18) . 2
N7 Cu4 O6 87.93(17) . .
N12 Cu4 O6 89.08(17) 2 .
N7 Cu4 O5 81.71(16) . .
N12 Cu4 O5 101.23(16) 2 .
O6 Cu4 O5 168.85(15) . .
N7 Cu4 O8 105.00(17) . 2
N12 Cu4 O8 75.96(16) 2 2
O6 Cu4 O8 98.59(17) . 2
O5 Cu4 O8 88.13(16) . 2
N7 Cu4 O7 98.32(17) . 2
N12 Cu4 O7 81.06(16) 2 2
O6 Cu4 O7 88.14(16) . 2
O5 Cu4 O7 89.28(16) . 2
O8 Cu4 O7 155.89(14) 2 2
C8 S1 Cu1 93.98(17) . .
C25 S2 Cu1 95.83(17) . .
C40 S3 Cu3 93.19(18) . .
C57 S4 Cu3 94.59(18) . .
C24 O1 Cu2 109.0(3) . .
C26 O2 Cu2 128.5(3) . .
C39 O3 Cu2 121.2(3) . .
C41 O4 Cu2 105.7(3) . .
C56 O5 Cu4 109.0(3) . .
C58 O6 Cu4 128.7(3) . .
C7 O7 Cu4 116.8(4) . 2
C9 O8 Cu4 107.5(3) . 2
C11 O9 C10 117.1(4) . .
C20 O10 C23 117.8(4) . .
C43 O11 C42 118.2(4) . .
C52 O12 C55 117.6(4) . .
C9 N1 N12 110.9(4) . .
C9 N1 Cu1 130.9(4) . .
N12 N1 Cu1 117.6(3) . .
C24 N2 N3 111.9(4) . .
C24 N2 Cu1 129.1(4) . .
N3 N2 Cu1 118.7(3) . .
C25 N3 N2 114.3(4) . .
C25 N3 Cu2 131.1(4) . .
N2 N3 Cu2 113.2(3) . .
C40 N4 N5 114.0(4) . .
C40 N4 Cu2 130.7(3) . .
N5 N4 Cu2 115.1(3) . .
C41 N5 N4 112.3(4) . .
C41 N5 Cu3 130.1(3) . .
N4 N5 Cu3 117.1(3) . .
C56 N6 N7 111.5(4) . .
C56 N6 Cu3 130.6(3) . .
N7 N6 Cu3 117.7(3) . .
C57 N7 N6 115.6(4) . .
C57 N7 Cu4 131.1(4) . .
N6 N7 Cu4 113.2(3) . .
C58 N8 C57 127.3(5) . .
C39 N9 C40 126.9(5) . .
C26 N10 C25 127.4(4) . .
C7 N11 C8 127.6(5) . .
C8 N12 N1 112.9(4) . .
C8 N12 Cu4 129.0(4) . 2
N1 N12 Cu4 116.8(3) . 2
C6 C1 C2 121.3(7) . .
C1 C2 C3 117.8(8) . .
C4 C3 C2 119.7(7) . .
C3 C4 C5 119.9(8) . .
C6 C5 C4 122.5(8) . .
C1 C6 C5 118.7(6) . .
C1 C6 C7 123.3(6) . .
C5 C6 C7 117.9(6) . .
O7 C7 N11 122.5(5) . .
O7 C7 C6 122.0(5) . .
N11 C7 C6 115.5(5) . .
N12 C8 N11 120.6(5) . .
N12 C8 S1 125.2(4) . .
N11 C8 S1 114.1(4) . .
O8 C9 N1 126.0(5) . .
O8 C9 C10 119.4(5) . .
N1 C9 C10 114.6(4) . .
O9 C10 C9 107.1(4) . .
O9 C11 C12 124.9(5) . .
O9 C11 C16 114.6(5) . .
C12 C11 C16 120.5(6) . .
C11 C12 C13 120.4(6) . .
C12 C13 C14 117.5(6) . .
C15 C14 C13 122.2(7) . .
C15 C14 Cl2 121.6(6) . .
C13 C14 Cl2 116.1(6) . .
C14 C15 C16 121.6(6) . .
C15 C16 C11 117.7(6) . .
C22 C17 C18 120.4(7) . .
C22 C17 Cl3 121.9(7) . .
C18 C17 Cl3 117.7(7) . .
C19 C18 C17 119.9(8) . .
C18 C19 C20 120.5(8) . .
O10 C20 C19 126.5(6) . .
O10 C20 C21 116.0(5) . .
C19 C20 C21 117.5(6) . .
C22 C21 C20 121.0(7) . .
C17 C22 C21 120.7(7) . .
O10 C23 C24 107.9(4) . .
O1 C24 N2 124.1(5) . .
O1 C24 C23 116.5(4) . .
N2 C24 C23 119.4(4) . .
N3 C25 N10 119.4(5) . .
N3 C25 S2 124.4(4) . .
N10 C25 S2 116.1(3) . .
O2 C26 N10 123.7(5) . .
O2 C26 C27 117.2(5) . .
N10 C26 C27 119.1(5) . .
C28 C27 C32 118.5(5) . .
C28 C27 C26 118.1(5) . .
C32 C27 C26 123.4(5) . .
C29 C28 C27 122.1(6) . .
C28 C29 C30 119.0(6) . .
C29 C30 C31 121.6(6) . .
C32 C31 C30 117.8(6) . .
C31 C32 C27 120.9(6) . .
C38 C33 C34 120.8(6) . .
C35 C34 C33 119.2(6) . .
C36 C35 C34 120.2(6) . .
C35 C36 C37 119.8(6) . .
C36 C37 C38 120.5(6) . .
C33 C38 C37 119.4(5) . .
C33 C38 C39 124.5(5) . .
C37 C38 C39 116.0(5) . .
O3 C39 N9 123.0(5) . .
O3 C39 C38 121.3(5) . .
N9 C39 C38 115.7(5) . .
N4 C40 N9 120.4(4) . .
N4 C40 S3 125.3(4) . .
N9 C40 S3 114.3(4) . .
O4 C41 N5 125.6(4) . .
O4 C41 C42 119.9(5) . .
N5 C41 C42 114.5(4) . .
O11 C42 C41 107.4(4) . .
O11 C43 C44 116.8(5) . .
O11 C43 C48 124.4(5) . .
C44 C43 C48 118.8(5) . .
C45 C44 C43 122.7(7) . .
C44 C45 C46 119.1(7) . .
C45 C46 C47 121.0(6) . .
C45 C46 Cl4 120.1(5) . .
C47 C46 Cl4 118.8(5) . .
C48 C47 C46 119.0(6) . .
C47 C48 C43 119.3(6) . .
C50 C49 C54 120.4(5) . .
C50 C49 Cl12 120.1(5) . .
C54 C49 Cl12 119.4(5) . .
C51 C50 C49 121.3(6) . .
C50 C51 C52 119.0(6) . .
C53 C52 O12 115.8(5) . .
C53 C52 C51 120.5(5) . .
O12 C52 C51 123.6(5) . .
C52 C53 C54 120.0(6) . .
C53 C54 C49 118.6(6) . .
O12 C55 C56 109.3(4) . .
O5 C56 N6 124.4(4) . .
O5 C56 C55 116.1(4) . .
N6 C56 C55 119.4(4) . .
N7 C57 N8 119.8(5) . .
N7 C57 S4 123.6(4) . .
N8 C57 S4 116.4(4) . .
O6 C58 N8 124.8(5) . .
O6 C58 C64 117.2(5) . .
N8 C58 C64 118.0(5) . .
C60 C59 C64 120.0(5) . .
C61 C60 C59 120.5(6) . .
C62 C61 C60 120.1(5) . .
C61 C62 C63 121.1(6) . .
C62 C63 C64 118.7(5) . .
C59 C64 C63 119.4(5) . .
C59 C64 C58 124.5(5) . .
C63 C64 C58 116.1(5) . .

loop_
_geom_bond_atom_site_label_1
_geom_bond_atom_site_label_2
_geom_bond_distance
_geom_bond_site_symmetry_2
Cu1 N1 1.963(4) .
Cu1 N2 1.975(4) .
Cu1 S2 2.2473(15) .
Cu1 S1 2.2485(15) .
Cu2 N3 1.939(4) .
Cu2 N4 1.992(4) .
Cu2 O2 2.005(4) .
Cu2 O1 2.025(4) .
Cu2 O3 2.232(4) .
Cu2 O4 2.252(4) .
Cu3 N5 1.956(4) .
Cu3 N6 1.972(4) .
Cu3 S3 2.2513(14) .
Cu3 S4 2.2665(15) .
Cu4 N7 1.940(5) .
Cu4 N12 1.978(4) 2
Cu4 O6 1.981(4) .
Cu4 O5 1.995(4) .
Cu4 O8 2.245(4) 2
Cu4 O7 2.320(4) 2
S1 C8 1.745(5) .
S2 C25 1.721(5) .
S3 C40 1.733(5) .
S4 C57 1.734(6) .
O1 C24 1.290(6) .
O2 C26 1.245(6) .
O3 C39 1.219(7) .
O4 C41 1.272(6) .
O5 C56 1.298(6) .
O6 C58 1.251(7) .
O7 C7 1.222(7) .
O7 Cu4 2.320(4) 2
O8 C9 1.249(6) .
O8 Cu4 2.245(4) 2
O9 C11 1.371(7) .
O9 C10 1.415(6) .
O10 C20 1.357(7) .
O10 C23 1.446(6) .
O11 C43 1.367(6) .
O11 C42 1.413(6) .
O12 C52 1.388(6) .
O12 C55 1.410(6) .
N1 C9 1.337(7) .
N1 N12 1.443(6) .
N2 C24 1.315(6) .
N2 N3 1.416(6) .
N3 C25 1.307(6) .
N4 C40 1.307(7) .
N4 N5 1.411(5) .
N5 C41 1.322(7) .
N6 C56 1.313(7) .
N6 N7 1.404(6) .
N7 C57 1.319(7) .
N8 C58 1.351(7) .
N8 C57 1.390(6) .
N9 C39 1.385(7) .
N9 C40 1.414(6) .
N10 C26 1.346(7) .
N10 C25 1.417(6) .
N11 C7 1.391(7) .
N11 C8 1.394(6) .
N12 C8 1.303(7) .
N12 Cu4 1.978(4) 2
C1 C6 1.355(10) .
C1 C2 1.398(11) .
C2 C3 1.433(12) .
C3 C4 1.340(12) .
C4 C5 1.373(10) .
C5 C6 1.358(9) .
C6 C7 1.504(8) .
C9 C10 1.511(7) .
C11 C12 1.389(9) .
C11 C16 1.400(8) .
C12 C13 1.395(8) .
C13 C14 1.405(10) .
C14 C15 1.325(11) .
C14 Cl2 1.772(8) .
C15 C16 1.399(10) .
C17 C22 1.339(11) .
C17 C18 1.394(12) .
C17 Cl3 1.755(7) .
C18 C19 1.367(10) .
C19 C20 1.395(9) .
C20 C21 1.407(9) .
C21 C22 1.363(8) .
C23 C24 1.495(7) .
C26 C27 1.514(7) .
C27 C28 1.382(8) .
C27 C32 1.395(8) .
C28 C29 1.354(9) .
C29 C30 1.371(10) .
C30 C31 1.407(10) .
C31 C32 1.381(8) .
C33 C38 1.362(8) .
C33 C34 1.397(9) .
C34 C35 1.393(10) .
C35 C36 1.371(10) .
C36 C37 1.389(8) .
C37 C38 1.391(8) .
C38 C39 1.492(7) .
C41 C42 1.515(6) .
C43 C44 1.374(9) .
C43 C48 1.390(8) .
C44 C45 1.337(10) .
C45 C46 1.359(10) .
C46 C47 1.398(9) .
C46 Cl4 1.758(6) .
C47 C48 1.383(7) .
C49 C50 1.360(9) .
C49 C54 1.400(10) .
C49 Cl12 1.749(6) .
C50 C51 1.360(8) .
C51 C52 1.404(8) .
C52 C53 1.369(9) .
C53 C54 1.389(8) .
C55 C56 1.494(6) .
C58 C64 1.488(7) .
C59 C60 1.370(7) .
C59 C64 1.384(8) .
C60 C61 1.365(8) .
C61 C62 1.364(9) .
C62 C63 1.374(7) .
C63 C64 1.405(7) .

loop_
_platon_squeeze_void_nr
_platon_squeeze_void_average_x
_platon_squeeze_void_average_y
_platon_squeeze_void_average_z
_platon_squeeze_void_volume
_platon_squeeze_void_count_electrons
_platon_squeeze_void_content
1 0.250 0.836 0.070 2959 813 ' '
2 0.750 0.336 0.070 2959 813 ' '
3 0.000 0.683 0.250 187 48 ' '
4 0.500 0.183 0.250 187 48 ' '
5 0.000 0.317 0.750 187 48 ' '
6 0.500 0.817 0.750 187 48 ' '
